data_1550658
loop_
_publ_author_name
'Bai, Da-Chang'
'xia, jintao'
'song, fangfang'
'li, xueyan'
'Liu, Bingxian'
'liu, lihong'
'zheng, guangfan'
'Yang, Xifa'
'Sun, Jiaqiong'
'Li, Xingwei'

_publ_section_title
;
 Rhodium(III)-Catalyzed Diverse [4+1] Annulation of Arenes with 1,3-Enynes
 via sp3/sp2 C-H Activation and 1,4-Rhodium Migration
;
_journal_name_full 'Chemical Science'
_journal_paper_doi 10.1039/C9SC00545E
_journal_year 2019
_chemical_formula_moiety 'F6 P, C20 H20 N'
_chemical_formula_sum 'C20 H20 F6 N P'
_chemical_formula_weight 419.34
_space_group_crystal_system monoclinic
_space_group_IT_number 14
_space_group_name_Hall '-P 2yn'
_space_group_name_H-M_alt 'P 1 21/n 1'
_symmetry_space_group_name_Hall '-P 2yn'
_symmetry_space_group_name_H-M 'P 1 21/n 1'
_atom_sites_solution_hydrogens mixed
_audit_creation_date 2018-08-10
_audit_creation_method
;
Olex2 1.2-alpha
(compiled 2018.07.26 svn.r3523 for OlexSys, GUI svn.r5532)
;
_audit_update_record
;
2018-08-11 deposited with the CCDC.    2019-02-22 downloaded from the CCDC.
;
_cell_angle_alpha 90
_cell_angle_beta 101.0040(10)
_cell_angle_gamma 90
_cell_formula_units_Z 4
_cell_length_a 8.90880(10)
_cell_length_b 16.7762(3)
_cell_length_c 13.3993(2)
_cell_measurement_reflns_used 8404
_cell_measurement_temperature 296.6(4)
_cell_measurement_theta_max 71.9380
_cell_measurement_theta_min 5.2580
_cell_volume 1965.78(5)
_computing_cell_refinement 'CrysAlisPro 1.171.39.46 (Rigaku OD, 2018)'
_computing_data_collection 'CrysAlisPro 1.171.39.46 (Rigaku OD, 2018)'
_computing_data_reduction 'CrysAlisPro 1.171.39.46 (Rigaku OD, 2018)'
_computing_molecular_graphics 'Olex2 (Dolomanov et al., 2009)'
_computing_publication_material 'Olex2 (Dolomanov et al., 2009)'
_computing_structure_refinement 'ShelXL (Sheldrick, 2015)'
_computing_structure_solution 'SHELXT 2014/5 (Sheldrick, 2014)'
_diffrn_ambient_environment air
_diffrn_ambient_temperature 296.6(4)
_diffrn_detector 'CCD plate'
_diffrn_detector_area_resol_mean 8.0528
_diffrn_detector_type EosS2
_diffrn_measured_fraction_theta_full 1.000
_diffrn_measured_fraction_theta_max 0.986
_diffrn_measurement_details
;
List of Runs (angles in degrees, time in seconds):

  # Type    Start    End  Width  t~exp~   \w     \q     \k     \f   Frames
#--------------------------------------------------------------------------
  1  \w    -52.00  32.00   1.00    1.00    --  -35.45  57.00 -30.00   84
  2  \w    -32.00  62.00   1.00    1.00    --   35.45 -77.00   0.00   94
  3  \w     23.00  89.00   1.00    1.00    --   35.45-125.00-120.00   66
  4  \w      1.00  74.00   1.00    1.00    --   35.45 -99.00-180.00   73
  5  \w     23.00  89.00   1.00    1.00    --   35.45-125.00  30.00   66
  6  \w     19.00 103.00   1.00    1.00    --   35.45  57.00 120.00   84
  7  \w      1.00  74.00   1.00    1.00    --   35.45 -99.00-120.00   73
  8  \w    -32.00  62.00   1.00    1.00    --   35.45 -77.00-120.00   94
  9  \w     23.00  89.00   1.00    1.00    --   35.45-125.00 -60.00   66
 10  \w      6.00 107.00   1.00    1.00    --   35.45  19.00 -30.00  101
 11  \w      6.00 107.00   1.00    1.00    --   35.45  19.00 -30.00  101
 12  \w     42.00 127.00   1.00    1.17    --  108.69 -61.00 -60.00   85
 13  \w     91.00 177.00   1.00    1.17    --  108.69  45.00  30.00   86
 14  \w     91.00 177.00   1.00    1.17    --  108.69  45.00  90.00   86
 15  \w    100.00 178.00   1.00    1.17    --  108.69 111.00 -30.00   78
 16  \w     39.00 109.00   1.00    1.17    --  108.69 -95.00 -60.00   70
 17  \w     39.00 130.00   1.00    1.17    --  108.69 -30.00 -90.00   91
 18  \w     91.00 176.00   1.00    1.17    --  108.69  61.00  60.00   85
 19  \w     57.00 151.00   1.00    1.17    --  108.69 178.00-120.00   94
 20  \w     19.00 103.00   1.00    1.00    --   35.45  57.00-150.00   84
 21  \w    -32.00  52.00   1.00    1.00    --   35.45 -57.00  60.00   84
 22  \w      9.00 103.00   1.00    1.00    --   35.45  77.00 -90.00   94
 23  \w      9.00 103.00   1.00    1.00    --   35.45  77.00  90.00   94
 24  \w      9.00 103.00   1.00    1.00    --   35.45  77.00   0.00   94
;
_diffrn_measurement_device 'four-circle diffractometer'
_diffrn_measurement_device_type 'SuperNova, Dual, Cu at home/near, EosS2'
_diffrn_measurement_method '\w scans'
_diffrn_orient_matrix_type 'CrysAlisPro convention (1999,Acta A55,543-557)'
_diffrn_orient_matrix_UB_11 0.0146707000
_diffrn_orient_matrix_UB_12 0.0828965000
_diffrn_orient_matrix_UB_13 -0.0466939000
_diffrn_orient_matrix_UB_21 0.1704600000
_diffrn_orient_matrix_UB_22 0.0025450000
_diffrn_orient_matrix_UB_23 0.0504412000
_diffrn_orient_matrix_UB_31 0.0419163000
_diffrn_orient_matrix_UB_32 -0.0394236000
_diffrn_orient_matrix_UB_33 -0.0948496000
_diffrn_radiation_monochromator mirror
_diffrn_radiation_probe x-ray
_diffrn_radiation_type CuK\a
_diffrn_radiation_wavelength 1.54184
_diffrn_reflns_av_R_equivalents 0.0321
_diffrn_reflns_av_unetI/netI 0.0225
_diffrn_reflns_Laue_measured_fraction_full 1.000
_diffrn_reflns_Laue_measured_fraction_max 0.986
_diffrn_reflns_limit_h_max 9
_diffrn_reflns_limit_h_min -10
_diffrn_reflns_limit_k_max 16
_diffrn_reflns_limit_k_min -20
_diffrn_reflns_limit_l_max 13
_diffrn_reflns_limit_l_min -16
_diffrn_reflns_number 15460
_diffrn_reflns_point_group_measured_fraction_full 1.000
_diffrn_reflns_point_group_measured_fraction_max 0.986
_diffrn_reflns_theta_full 67.684
_diffrn_reflns_theta_max 72.295
_diffrn_reflns_theta_min 4.271
_diffrn_source 'micro-focus sealed X-ray tube'
_diffrn_source_type 'SuperNova (Cu) X-ray Source'
_exptl_absorpt_coefficient_mu 1.801
_exptl_absorpt_correction_T_max 1.00000
_exptl_absorpt_correction_T_min 0.23025
_exptl_absorpt_correction_type multi-scan
_exptl_absorpt_process_details
;
CrysAlisPro 1.171.39.46 (Rigaku Oxford Diffraction, 2018)
Empirical absorption correction using spherical harmonics,
 implemented in SCALE3 ABSPACK scaling algorithm.
;
_exptl_crystal_colour 'clear light colourless'
_exptl_crystal_colour_lustre clear
_exptl_crystal_colour_modifier light
_exptl_crystal_colour_primary colourless
_exptl_crystal_density_diffrn 1.417
_exptl_crystal_description block
_exptl_crystal_F_000 864
_exptl_crystal_size_max 0.38
_exptl_crystal_size_mid 0.25
_exptl_crystal_size_min 0.18
_refine_diff_density_max 0.541
_refine_diff_density_min -0.503
_refine_diff_density_rms 0.067
_refine_ls_extinction_method none
_refine_ls_goodness_of_fit_ref 1.060
_refine_ls_hydrogen_treatment mixed
_refine_ls_matrix_type full
_refine_ls_number_parameters 262
_refine_ls_number_reflns 3818
_refine_ls_number_restraints 0
_refine_ls_restrained_S_all 1.060
_refine_ls_R_factor_all 0.0801
_refine_ls_R_factor_gt 0.0720
_refine_ls_shift/su_max 0.001
_refine_ls_shift/su_mean 0.000
_refine_ls_structure_factor_coef Fsqd
_refine_ls_weighting_details 'w=1/[\s^2^(Fo^2^)+(0.1232P)^2^+0.8684P] where P=(Fo^2^+2Fc^2^)/3'
_refine_ls_weighting_scheme calc
_refine_ls_wR_factor_gt 0.2065
_refine_ls_wR_factor_ref 0.2163
_reflns_Friedel_coverage 0.000
_reflns_number_gt 3174
_reflns_number_total 3818
_reflns_threshold_expression 'I > 2\s(I)'
_cod_data_source_file c9sc00545e2.cif
_cod_data_source_block bdc-20180810
_cod_database_code 1550658
_shelx_shelxl_version_number 2016/6
_chemical_oxdiff_formula 'C1 O1 N1 H1'
_shelx_space_group_comment
;
The symmetry employed for this shelxl refinement is uniquely defined
by the following loop, which should always be used as a source of
symmetry information in preference to the above space-group names.
They are only intended as comments.
;
_shelx_estimated_absorpt_t_max 0.738
_shelx_estimated_absorpt_t_min 0.548
_reflns_odcompleteness_completeness 99.92
_reflns_odcompleteness_iscentric 1
_reflns_odcompleteness_theta 66.97
_olex2_refinement_description
;
1. Fixed Uiso
 At 1.2 times of:
  All C(H) groups, All C(H,H) groups
 At 1.5 times of:
  All C(H,H,H) groups
2.a Ternary CH refined with riding coordinates:
 C21(H21)
2.b Secondary CH2 refined with riding coordinates:
 C23(H23A,H23B), C22(H22A,H22B)
2.c Aromatic/amide H refined with riding coordinates:
 C24(H24), C25(H25), C12(H12), C17(H17), C20(H20), C15(H15), C13(H13),
 C14(H14), C19(H19), C18(H18)
2.d Idealised Me refined as rotating group:
 C28(H28A,H28B,H28C)
;
_olex2_submission_special_instructions 'No special instructions were received'
_oxdiff_exptl_absorpt_empirical_details
;
Empirical correction (ABSPACK) includes:
- Absorption correction using spherical harmonics
- Frame scaling
;
_oxdiff_exptl_absorpt_empirical_full_max 6.834
_oxdiff_exptl_absorpt_empirical_full_min 0.655

loop_
_space_group_symop_operation_xyz
'x, y, z'
'-x+1/2, y+1/2, -z+1/2'
'-x, -y, -z'
'x-1/2, -y-1/2, z-1/2'

loop_
_atom_site_label
_atom_site_type_symbol
_atom_site_fract_x
_atom_site_fract_y
_atom_site_fract_z
_atom_site_U_iso_or_equiv
_atom_site_adp_type
_atom_site_occupancy
_atom_site_site_symmetry_order
_atom_site_calc_flag
_atom_site_refinement_flags_posn
P2 P 0.80476(8) 0.30468(5) 0.45652(6) 0.0605(3) Uani 1 1 d .
C11 C 0.7158(2) 0.41434(14) 0.94961(16) 0.0423(5) Uani 1 1 d .
F1 F 0.9396(3) 0.28864(18) 0.3979(2) 0.1178(9) Uani 1 1 d .
F4 F 0.7146(3) 0.34990(17) 0.36237(18) 0.1149(9) Uani 1 1 d .
N9 N 0.8250(3) 0.45697(15) 0.81472(18) 0.0617(6) Uani 1 1 d .
F3 F 0.9013(3) 0.2592(2) 0.55077(18) 0.1236(11) Uani 1 1 d .
C10 C 0.7457(3) 0.38488(15) 0.84785(18) 0.0466(6) Uani 1 1 d .
C24 C 0.5943(3) 0.36783(15) 0.77937(18) 0.0492(6) Uani 1 1 d .
H24 H 0.542671 0.322375 0.793816 0.059 Uiso 1 1 calc R
C16 C 0.7614(3) 0.49178(17) 0.9668(2) 0.0563(7) Uani 1 1 d .
C8 C 0.8296(3) 0.51853(16) 0.8834(2) 0.0594(7) Uani 1 1 d .
C21 C 0.8568(3) 0.31550(16) 0.8637(2) 0.0522(6) Uani 1 1 d .
H21 H 0.957232 0.328115 0.904773 0.063 Uiso 1 1 calc R
C25 C 0.5276(3) 0.41105(17) 0.70070(19) 0.0546(6) Uani 1 1 d .
H25 H 0.580839 0.455206 0.683960 0.065 Uiso 1 1 calc R
F7 F 0.7270(4) 0.22495(17) 0.4128(3) 0.1490(12) Uani 1 1 d .
F6 F 0.8836(4) 0.38482(19) 0.4970(3) 0.1558(14) Uani 1 1 d .
C12 C 0.6506(3) 0.3726(2) 1.0164(2) 0.0608(7) Uani 1 1 d .
H12 H 0.618449 0.320388 1.002090 0.073 Uiso 1 1 calc R
C26 C 0.3775(3) 0.39551(19) 0.6378(2) 0.0615(7) Uani 1 1 d .
C23 C 0.8602(4) 0.2567(2) 0.7799(2) 0.0718(9) Uani 1 1 d .
H23A H 0.784454 0.262414 0.717914 0.086 Uiso 1 1 calc R
H23B H 0.959325 0.237736 0.770189 0.086 Uiso 1 1 calc R
C22 C 0.8070(4) 0.23104(18) 0.8721(2) 0.0682(8) Uani 1 1 d .
H22A H 0.873321 0.196306 0.918896 0.082 Uiso 1 1 calc R
H22B H 0.698489 0.220978 0.866633 0.082 Uiso 1 1 calc R
F5 F 0.6748(4) 0.3202(3) 0.5166(3) 0.1745(18) Uani 1 1 d .
C17 C 0.8885(4) 0.4634(2) 0.7309(2) 0.0721(9) Uani 1 1 d .
H17 H 0.886127 0.421209 0.685587 0.087 Uiso 1 1 calc R
C20 C 0.8977(4) 0.5908(2) 0.8664(3) 0.0850(12) Uani 1 1 d .
H20 H 0.899342 0.633139 0.911441 0.102 Uiso 1 1 calc R
C15 C 0.7400(4) 0.5294(2) 1.0569(3) 0.0815(11) Uani 1 1 d .
H15 H 0.768123 0.582268 1.070173 0.098 Uiso 1 1 calc R
C13 C 0.6324(4) 0.4080(3) 1.1053(3) 0.0835(11) Uani 1 1 d .
H13 H 0.590355 0.379326 1.152642 0.100 Uiso 1 1 calc R
C14 C 0.6759(4) 0.4854(3) 1.1248(3) 0.0885(12) Uani 1 1 d .
H14 H 0.662019 0.508912 1.185193 0.106 Uiso 1 1 calc R
C19 C 0.9615(5) 0.5980(3) 0.7829(4) 0.1015(16) Uani 1 1 d .
H19 H 1.008573 0.645624 0.771216 0.122 Uiso 1 1 calc R
C27 C 0.3182(5) 0.4474(3) 0.5672(3) 0.0917(13) Uani 1 1 d .
C28 C 0.2963(5) 0.3217(3) 0.6550(3) 0.1019(14) Uani 1 1 d .
H28A H 0.358252 0.276466 0.645894 0.153 Uiso 1 1 calc GR
H28B H 0.201223 0.318995 0.607263 0.153 Uiso 1 1 calc GR
H28C H 0.276522 0.321653 0.722942 0.153 Uiso 1 1 calc GR
C18 C 0.9580(4) 0.5364(3) 0.7151(3) 0.0968(14) Uani 1 1 d .
H18 H 1.002117 0.542959 0.658081 0.116 Uiso 1 1 calc R
H27A H 0.222(5) 0.443(3) 0.523(3) 0.099(13) Uiso 1 1 d .
H27B H 0.373(5) 0.491(3) 0.562(3) 0.098(15) Uiso 1 1 d .

loop_
_atom_site_aniso_label
_atom_site_aniso_U_11
_atom_site_aniso_U_22
_atom_site_aniso_U_33
_atom_site_aniso_U_23
_atom_site_aniso_U_13
_atom_site_aniso_U_12
P2 0.0531(4) 0.0693(5) 0.0593(5) -0.0010(3) 0.0109(3) 0.0035(3)
C11 0.0373(11) 0.0481(13) 0.0377(11) -0.0046(9) -0.0026(8) 0.0019(9)
F1 0.1103(18) 0.138(2) 0.123(2) 0.0212(17) 0.0670(17) 0.0250(16)
F4 0.132(2) 0.111(2) 0.0869(15) 0.0176(13) -0.0155(14) 0.0284(16)
N9 0.0551(12) 0.0657(15) 0.0593(13) 0.0058(11) -0.0018(10) -0.0076(11)
F3 0.1017(17) 0.185(3) 0.0847(15) 0.0487(17) 0.0191(13) 0.0494(18)
C10 0.0454(12) 0.0518(14) 0.0409(12) -0.0029(10) 0.0038(9) -0.0040(10)
C24 0.0466(13) 0.0505(14) 0.0466(12) -0.0065(10) -0.0010(10) -0.0029(10)
C16 0.0496(14) 0.0537(15) 0.0573(15) -0.0089(12) -0.0104(11) 0.0090(11)
C8 0.0525(14) 0.0496(15) 0.0659(16) 0.0019(12) -0.0143(12) -0.0002(11)
C21 0.0459(13) 0.0572(15) 0.0504(13) -0.0038(11) 0.0011(10) 0.0019(11)
C25 0.0529(14) 0.0588(16) 0.0493(13) -0.0047(11) 0.0031(11) 0.0021(11)
F7 0.152(3) 0.0877(19) 0.193(3) 0.005(2) -0.004(2) -0.0421(18)
F6 0.163(3) 0.108(2) 0.169(3) -0.057(2) -0.036(2) -0.0052(19)
C12 0.0513(14) 0.0757(19) 0.0542(15) 0.0023(13) 0.0069(11) 0.0008(13)
C26 0.0595(15) 0.0689(18) 0.0498(14) -0.0110(13) -0.0058(12) 0.0120(13)
C23 0.076(2) 0.075(2) 0.0627(17) -0.0144(15) 0.0099(15) 0.0144(16)
C22 0.0710(18) 0.0540(17) 0.0755(19) 0.0012(14) 0.0041(15) 0.0073(14)
F5 0.104(2) 0.310(5) 0.125(2) 0.030(3) 0.0612(18) 0.077(3)
C17 0.0597(16) 0.099(2) 0.0559(16) 0.0122(16) 0.0054(13) -0.0106(16)
C20 0.078(2) 0.0556(19) 0.103(3) 0.0192(18) -0.029(2) -0.0119(15)
C15 0.0709(19) 0.081(2) 0.081(2) -0.0370(19) -0.0144(17) 0.0225(17)
C13 0.0631(19) 0.135(4) 0.0528(16) -0.003(2) 0.0116(14) 0.012(2)
C14 0.073(2) 0.131(4) 0.0593(19) -0.033(2) 0.0067(16) 0.028(2)
C19 0.079(2) 0.090(3) 0.117(3) 0.048(3) -0.027(2) -0.025(2)
C27 0.086(3) 0.096(3) 0.078(2) 0.004(2) -0.023(2) 0.018(2)
C28 0.079(2) 0.107(3) 0.099(3) 0.012(2) -0.036(2) -0.027(2)
C18 0.066(2) 0.134(4) 0.085(2) 0.053(3) -0.0004(18) -0.017(2)

loop_
_atom_type_symbol
_atom_type_description
_atom_type_scat_dispersion_real
_atom_type_scat_dispersion_imag
_atom_type_scat_source
C C 0.0181 0.0091 'International Tables Vol C Tables 4.2.6.8 and 6.1.1.4'
H H 0.0000 0.0000 'International Tables Vol C Tables 4.2.6.8 and 6.1.1.4'
F F 0.0727 0.0534 'International Tables Vol C Tables 4.2.6.8 and 6.1.1.4'
N N 0.0311 0.0180 'International Tables Vol C Tables 4.2.6.8 and 6.1.1.4'
P P 0.2955 0.4335 'International Tables Vol C Tables 4.2.6.8 and 6.1.1.4'

loop_
_geom_angle_atom_site_label_1
_geom_angle_atom_site_label_2
_geom_angle_atom_site_label_3
_geom_angle
F1 P2 F3 88.03(14)
F4 P2 F1 90.22(15)
F4 P2 F3 178.14(16)
F4 P2 F7 89.44(17)
F4 P2 F6 89.43(18)
F7 P2 F1 89.56(19)
F7 P2 F3 91.17(19)
F6 P2 F1 89.1(2)
F6 P2 F3 89.9(2)
F6 P2 F7 178.3(2)
F5 P2 F1 178.64(17)
F5 P2 F4 91.04(18)
F5 P2 F3 90.70(16)
F5 P2 F7 91.0(2)
F5 P2 F6 90.4(2)
C16 C11 C10 111.2(2)
C12 C11 C10 126.6(2)
C12 C11 C16 122.2(2)
C8 N9 C10 111.1(2)
C17 N9 C10 126.9(3)
C17 N9 C8 122.0(3)
N9 C10 C11 100.1(2)
N9 C10 C21 109.1(2)
C24 C10 C11 108.57(19)
C24 C10 N9 112.8(2)
C24 C10 C21 115.1(2)
C21 C10 C11 110.16(19)
C10 C24 H24 116.7
C25 C24 C10 126.5(2)
C25 C24 H24 116.7
C11 C16 C8 108.7(2)
C11 C16 C15 119.0(3)
C15 C16 C8 132.2(3)
N9 C8 C16 108.7(2)
N9 C8 C20 120.1(3)
C20 C8 C16 131.1(3)
C10 C21 H21 114.5
C23 C21 C10 120.4(2)
C23 C21 H21 114.5
C22 C21 C10 122.9(2)
C22 C21 H21 114.5
C22 C21 C23 58.7(2)
C24 C25 H25 117.1
C24 C25 C26 125.7(3)
C26 C25 H25 117.1
C11 C12 H12 120.4
C11 C12 C13 119.2(3)
C13 C12 H12 120.4
C25 C26 C28 118.8(3)
C27 C26 C25 119.5(4)
C27 C26 C28 121.6(4)
C21 C23 H23A 117.7
C21 C23 H23B 117.7
H23A C23 H23B 114.8
C22 C23 C21 60.46(19)
C22 C23 H23A 117.7
C22 C23 H23B 117.7
C21 C22 H22A 117.7
C21 C22 H22B 117.7
C23 C22 C21 60.8(2)
C23 C22 H22A 117.7
C23 C22 H22B 117.7
H22A C22 H22B 114.8
N9 C17 H17 121.3
N9 C17 C18 117.4(4)
C18 C17 H17 121.3
C8 C20 H20 120.8
C19 C20 C8 118.4(4)
C19 C20 H20 120.8
C16 C15 H15 121.1
C14 C15 C16 117.9(3)
C14 C15 H15 121.1
C12 C13 H13 119.9
C14 C13 C12 120.2(4)
C14 C13 H13 119.9
C15 C14 H14 119.3
C13 C14 C15 121.5(3)
C13 C14 H14 119.3
C20 C19 H19 119.3
C20 C19 C18 121.4(4)
C18 C19 H19 119.3
C26 C27 H27A 126(3)
C26 C27 H27B 116(3)
H27A C27 H27B 117(4)
C26 C28 H28A 109.5
C26 C28 H28B 109.5
C26 C28 H28C 109.5
H28A C28 H28B 109.5
H28A C28 H28C 109.5
H28B C28 H28C 109.5
C17 C18 H18 119.6
C19 C18 C17 120.7(4)
C19 C18 H18 119.6

loop_
_geom_bond_atom_site_label_1
_geom_bond_atom_site_label_2
_geom_bond_distance
P2 F1 1.578(2)
P2 F4 1.557(2)
P2 F3 1.582(2)
P2 F7 1.568(3)
P2 F6 1.565(3)
P2 F5 1.553(3)
C11 C10 1.521(3)
C11 C16 1.368(4)
C11 C12 1.352(4)
N9 C10 1.509(3)
N9 C8 1.378(4)
N9 C17 1.355(4)
C10 C24 1.506(3)
C10 C21 1.516(4)
C24 H24 0.9300
C24 C25 1.323(4)
C16 C8 1.442(4)
C16 C15 1.407(4)
C8 C20 1.394(4)
C21 H21 0.9800
C21 C23 1.500(4)
C21 C22 1.495(4)
C25 H25 0.9300
C25 C26 1.461(4)
C12 H12 0.9300
C12 C13 1.368(5)
C26 C27 1.321(5)
C26 C28 1.474(5)
C23 H23A 0.9700
C23 H23B 0.9700
C23 C22 1.469(5)
C22 H22A 0.9700
C22 H22B 0.9700
C17 H17 0.9300
C17 C18 1.406(5)
C20 H20 0.9300
C20 C19 1.353(6)
C15 H15 0.9300
C15 C14 1.376(6)
C13 H13 0.9300
C13 C14 1.366(6)
C14 H14 0.9300
C19 H19 0.9300
C19 C18 1.373(7)
C27 H27A 0.94(4)
C27 H27B 0.88(4)
C28 H28A 0.9600
C28 H28B 0.9600
C28 H28C 0.9600
C18 H18 0.9300

loop_
_geom_torsion_atom_site_label_1
_geom_torsion_atom_site_label_2
_geom_torsion_atom_site_label_3
_geom_torsion_atom_site_label_4
_geom_torsion
C11 C10 C24 C25 106.6(3)
C11 C10 C21 C23 156.6(3)
C11 C10 C21 C22 86.3(3)
C11 C16 C8 N9 0.2(3)
C11 C16 C8 C20 -177.6(3)
C11 C16 C15 C14 1.2(4)
C11 C12 C13 C14 1.8(5)
N9 C10 C24 C25 -3.4(4)
N9 C10 C21 C23 -94.5(3)
N9 C10 C21 C22 -164.8(2)
N9 C8 C20 C19 -1.5(4)
N9 C17 C18 C19 0.4(5)
C10 C11 C16 C8 -2.5(3)
C10 C11 C16 C15 178.9(2)
C10 C11 C12 C13 179.7(3)
C10 N9 C8 C16 2.2(3)
C10 N9 C8 C20 -179.7(2)
C10 N9 C17 C18 -179.5(3)
C10 C24 C25 C26 -177.1(2)
C10 C21 C23 C22 -112.3(3)
C10 C21 C22 C23 108.2(3)
C24 C10 C21 C23 33.4(4)
C24 C10 C21 C22 -36.9(4)
C24 C25 C26 C27 173.9(3)
C24 C25 C26 C28 -6.3(5)
C16 C11 C10 N9 3.6(2)
C16 C11 C10 C24 -114.8(2)
C16 C11 C10 C21 118.4(2)
C16 C11 C12 C13 -1.5(4)
C16 C8 C20 C19 176.0(3)
C16 C15 C14 C13 -0.8(5)
C8 N9 C10 C11 -3.5(2)
C8 N9 C10 C24 111.7(2)
C8 N9 C10 C21 -119.0(2)
C8 N9 C17 C18 -1.0(4)
C8 C16 C15 C14 -177.0(3)
C8 C20 C19 C18 0.9(5)
C21 C10 C24 C25 -129.4(3)
C12 C11 C10 N9 -177.5(2)
C12 C11 C10 C24 64.1(3)
C12 C11 C10 C21 -62.8(3)
C12 C11 C16 C8 178.5(2)
C12 C11 C16 C15 0.0(4)
C12 C13 C14 C15 -0.6(5)
C17 N9 C10 C11 175.1(3)
C17 N9 C10 C24 -69.7(3)
C17 N9 C10 C21 59.5(3)
C17 N9 C8 C16 -176.4(2)
C17 N9 C8 C20 1.6(4)
C20 C19 C18 C17 -0.4(6)
C15 C16 C8 N9 178.5(3)
C15 C16 C8 C20 0.7(5)
